data_7046471
loop_
_publ_author_name
'Asano, Erika'
'Hatayama, Yuki'
'Kurisu, Nobutaka'
'Ohtani, Atsufumi'
'Hashimoto, Toru'
'Kurihara, Youji'
'Ueda, Kazuyoshi'
'Ishihara, Shinji'
'Nagao, Hirotaka'
'Yamaguchi, Yoshitaka'

_publ_section_title
;
 Acetylacetonato-based pincer-type nickel(ii) complexes: synthesis and
 catalysis in cross-couplings of aryl chlorides with aryl Grignard
 reagents.
;
_journal_issue 24
_journal_name_full 'Dalton transactions (Cambridge, England : 2003)'
_journal_page_first 8003
_journal_page_last 8012
_journal_paper_doi 10.1039/c8dt01295d
_journal_volume 47
_journal_year 2018
_chemical_absolute_configuration 'CHOOSE rm ad rmad syn or unk'
_chemical_formula_moiety 'C19 H21 Cl N Ni O P'
_chemical_formula_sum 'C19 H21 Cl N Ni O P'
_chemical_formula_weight 404.51
_space_group_crystal_system orthorhombic
_space_group_IT_number 19
_space_group_name_Hall 'P 2ac 2ab'
_space_group_name_H-M_alt 'P 21 21 21'
_symmetry_space_group_name_Hall 'P 2ac 2ab'
_symmetry_space_group_name_H-M 'P 21 21 21'
_atom_sites_solution_hydrogens geom
_atom_sites_solution_primary direct
_atom_sites_solution_secondary difmap
_audit_update_record
;
2017-11-14 deposited with the CCDC.
2018-05-28 downloaded from the CCDC.
;
_cell_angle_alpha 90.0000
_cell_angle_beta 90.0000
_cell_angle_gamma 90.0000
_cell_formula_units_Z 4
_cell_length_a 9.6206(2)
_cell_length_b 11.6272(2)
_cell_length_c 16.5733(3)
_cell_measurement_reflns_used 10177
_cell_measurement_temperature 223
_cell_measurement_theta_max 29.98
_cell_measurement_theta_min 2.44
_cell_volume 1853.90(6)
_computing_cell_refinement 'CrysAlisPro 1.171.38.41 (Rigaku OD, 2015)'
_computing_data_collection 'CrysAlisPro 1.171.38.41 (Rigaku OD, 2015)'
_computing_data_reduction 'CrysAlisPro 1.171.38.41 (Rigaku OD, 2015)'
_computing_molecular_graphics 'CrystalStructure 4.2.1'
_computing_publication_material 'CrystalStructure 4.2.1 (Rigaku, 2016)'
_computing_structure_refinement 'SHELXL Version 2014/7 (Sheldrick, 2008)'
_computing_structure_solution 'SHELXT Version 2014/5 (Sheldrick, 2014)'
_diffrn_ambient_temperature 223
_diffrn_detector_area_resol_mean 14.629
_diffrn_measured_fraction_theta_full 0.989
_diffrn_measured_fraction_theta_max 0.991
_diffrn_measurement_device_type 'Rigaku Mercury70'
_diffrn_measurement_method \w
_diffrn_radiation_type 'Mo K\a'
_diffrn_radiation_wavelength 0.71073
_diffrn_reflns_av_R_equivalents 0.0343
_diffrn_reflns_Laue_measured_fraction_full 0.989
_diffrn_reflns_Laue_measured_fraction_max 0.991
_diffrn_reflns_limit_h_max 12
_diffrn_reflns_limit_h_min -11
_diffrn_reflns_limit_k_max 14
_diffrn_reflns_limit_k_min -15
_diffrn_reflns_limit_l_max 13
_diffrn_reflns_limit_l_min -21
_diffrn_reflns_number 14071
_diffrn_reflns_point_group_measured_fraction_full 0.991
_diffrn_reflns_point_group_measured_fraction_max 0.993
_diffrn_reflns_theta_full 25.242
_diffrn_reflns_theta_max 27.493
_diffrn_reflns_theta_min 3.019
_diffrn_standards_number 0
_exptl_absorpt_coefficient_mu 1.282
_exptl_absorpt_correction_T_max 0.880
_exptl_absorpt_correction_T_min 0.742
_exptl_absorpt_correction_type multi-scan
_exptl_absorpt_process_details
;
CrysAlisPro 1.171.38.41 (Rigaku Oxford Diffraction, 2015)
Empirical absorption correction using spherical harmonics,
 implemented in SCALE3 ABSPACK scaling algorithm.
;
_exptl_crystal_colour orange
_exptl_crystal_density_diffrn 1.449
_exptl_crystal_density_method 'not measured'
_exptl_crystal_description plate
_exptl_crystal_F_000 840.00
_exptl_crystal_size_max 0.400
_exptl_crystal_size_mid 0.300
_exptl_crystal_size_min 0.100
_refine_diff_density_max 0.25
_refine_diff_density_min -0.17
_refine_ls_abs_structure_details
;
 Flack x determined using 1723 quotients [(I+)-(I-)]/[(I+)+(I-)]
 (Parsons, Flack and Wagner, Acta Cryst. B69 (2013) 249-259).
;
_refine_ls_abs_structure_Flack -0.015(5)
_refine_ls_extinction_method none
_refine_ls_goodness_of_fit_ref 1.076
_refine_ls_hydrogen_treatment constr
_refine_ls_number_parameters 219
_refine_ls_number_reflns 4232
_refine_ls_number_restraints 0
_refine_ls_R_factor_all 0.0246
_refine_ls_R_factor_gt 0.0210
_refine_ls_shift/su_max 0.001
_refine_ls_structure_factor_coef Fsqd
_refine_ls_weighting_details 'w = 1/[\s^2^(Fo^2^)+(0.0297P)^2^+0.0987P] where P=(Fo^2^+2Fc^2^)/3'
_refine_ls_weighting_scheme calc
_refine_ls_wR_factor_gt 0.0542
_refine_ls_wR_factor_ref 0.0550
_reflns_Friedel_coverage 0.760
_reflns_Friedel_fraction_full 0.994
_reflns_Friedel_fraction_max 0.996
_reflns_number_gt 4111
_reflns_number_total 4232
_reflns_threshold_expression F^2^>2.0\s(F^2^)
_cod_data_source_file c8dt01295d2.cif
_cod_data_source_block 2b_Ni-ONP
_cod_depositor_comments 'Adding full bibliography for 7046469--7046472.cif.'
_cod_database_code 7046471

loop_
_space_group_symop_id
_space_group_symop_operation_xyz
1 +X,+Y,+Z
2 1/2-X,-Y,1/2+Z
3 1/2+X,1/2-Y,-Z
4 -X,1/2+Y,1/2-Z

loop_
_atom_site_label
_atom_site_type_symbol
_atom_site_fract_x
_atom_site_fract_y
_atom_site_fract_z
_atom_site_U_iso_or_equiv
_atom_site_adp_type
_atom_site_occupancy
_atom_site_site_symmetry_order
_atom_site_calc_flag
_atom_site_refinement_flags_posn
_atom_site_refinement_flags_adp
Ni1 Ni 0.01769(3) 0.44140(2) 0.48909(2) 0.02605(8) Uani 1 1 d . .
Cl1 Cl -0.06804(7) 0.54154(6) 0.58799(4) 0.04674(17) Uani 1 1 d . .
P1 P 0.19290(6) 0.40676(5) 0.56372(3) 0.02769(13) Uani 1 1 d . .
O1 O -0.13221(19) 0.48765(14) 0.42538(10) 0.0377(4) Uani 1 1 d . .
N1 N 0.0972(2) 0.34325(17) 0.41027(11) 0.0328(4) Uani 1 1 d . .
C1 C 0.1143(4) 0.2473(3) 0.27819(17) 0.0661(10) Uani 1 1 d . .
H1A H 0.2082 0.2744 0.2684 0.079 Uiso 1 1 calc R U
H1B H 0.0628 0.2468 0.2279 0.079 Uiso 1 1 calc R U
H1C H 0.1176 0.1700 0.3001 0.079 Uiso 1 1 calc R U
C2 C 0.0430(3) 0.3266(2) 0.33795(14) 0.0403(6) Uani 1 1 d . .
C3 C -0.0813(3) 0.3769(2) 0.31125(14) 0.0452(7) Uani 1 1 d . .
H3 H -0.1124 0.3567 0.2594 0.054 Uiso 1 1 calc R U
C4 C -0.1614(3) 0.4529(2) 0.35397(14) 0.0383(5) Uani 1 1 d . .
C5 C -0.2939(4) 0.5014(3) 0.31972(19) 0.0565(8) Uani 1 1 d . .
H5A H -0.2896 0.5848 0.3205 0.068 Uiso 1 1 calc R U
H5B H -0.3721 0.4757 0.3520 0.068 Uiso 1 1 calc R U
H5C H -0.3054 0.4750 0.2646 0.068 Uiso 1 1 calc R U
C6 C 0.2345(3) 0.2912(2) 0.42679(16) 0.0430(6) Uani 1 1 d . .
H6A H 0.3078 0.3408 0.4050 0.052 Uiso 1 1 calc R U
H6B H 0.2407 0.2163 0.3999 0.052 Uiso 1 1 calc R U
C7 C 0.2559(3) 0.2759(2) 0.51677(16) 0.0405(6) Uani 1 1 d . .
H7A H 0.3546 0.2644 0.5289 0.049 Uiso 1 1 calc R U
H7B H 0.2036 0.2092 0.5364 0.049 Uiso 1 1 calc R U
C8 C 0.1758(3) 0.3777(2) 0.67054(14) 0.0325(5) Uani 1 1 d . .
C9 C 0.0731(3) 0.3018(3) 0.69540(16) 0.0456(7) Uani 1 1 d . .
H9 H 0.0121 0.2698 0.6572 0.055 Uiso 1 1 calc R U
C10 C 0.0602(4) 0.2732(3) 0.77565(18) 0.0557(8) Uani 1 1 d . .
H10 H -0.0081 0.2203 0.7920 0.067 Uiso 1 1 calc R U
C11 C 0.1480(4) 0.3225(3) 0.83227(17) 0.0583(9) Uani 1 1 d . .
H11 H 0.1385 0.3039 0.8872 0.070 Uiso 1 1 calc R U
C12 C 0.2479(4) 0.3978(3) 0.80822(17) 0.0619(10) Uani 1 1 d . .
H12 H 0.3075 0.4306 0.8468 0.074 Uiso 1 1 calc R U
C13 C 0.2630(3) 0.4268(3) 0.72748(14) 0.0467(7) Uani 1 1 d . .
H13 H 0.3320 0.4793 0.7115 0.056 Uiso 1 1 calc R U
C14 C 0.3270(3) 0.5150(2) 0.55562(13) 0.0334(5) Uani 1 1 d . .
C15 C 0.2897(3) 0.6303(2) 0.56153(15) 0.0403(6) Uani 1 1 d . .
H15 H 0.1957 0.6506 0.5676 0.048 Uiso 1 1 calc R U
C16 C 0.3906(4) 0.7154(3) 0.55846(16) 0.0579(9) Uani 1 1 d . .
H16 H 0.3651 0.7933 0.5624 0.069 Uiso 1 1 calc R U
C17 C 0.5271(4) 0.6856(4) 0.54964(19) 0.0724(12) Uani 1 1 d . .
H17 H 0.5955 0.7432 0.5486 0.087 Uiso 1 1 calc R U
C18 C 0.5659(4) 0.5709(5) 0.5422(2) 0.0814(13) Uani 1 1 d . .
H18 H 0.6599 0.5516 0.5346 0.098 Uiso 1 1 calc R U
C19 C 0.4667(3) 0.4854(3) 0.5459(2) 0.0594(8) Uani 1 1 d . .
H19 H 0.4929 0.4077 0.5419 0.071 Uiso 1 1 calc R U

loop_
_atom_site_aniso_label
_atom_site_aniso_U_11
_atom_site_aniso_U_22
_atom_site_aniso_U_33
_atom_site_aniso_U_23
_atom_site_aniso_U_13
_atom_site_aniso_U_12
Ni1 0.02660(14) 0.02556(13) 0.02599(13) -0.00033(10) -0.00191(10) 0.00166(11)
Cl1 0.0452(4) 0.0571(4) 0.0379(3) -0.0132(3) -0.0032(2) 0.0217(3)
P1 0.0278(3) 0.0272(3) 0.0282(3) 0.0019(2) -0.0019(2) 0.0025(2)
O1 0.0399(10) 0.0355(9) 0.0378(9) 0.0009(7) -0.0103(8) 0.0041(8)
N1 0.0367(12) 0.0331(10) 0.0286(9) -0.0014(8) 0.0035(8) 0.0015(9)
C1 0.079(3) 0.084(3) 0.0355(13) -0.0202(15) 0.0052(15) 0.009(2)
C2 0.0514(17) 0.0422(13) 0.0274(10) -0.0027(10) 0.0043(11) -0.0049(12)
C3 0.0540(18) 0.0548(16) 0.0269(11) 0.0000(11) -0.0067(11) -0.0084(14)
C4 0.0432(14) 0.0352(12) 0.0363(11) 0.0099(10) -0.0114(10) -0.0112(12)
C5 0.0526(19) 0.0556(17) 0.0612(18) 0.0129(15) -0.0236(15) -0.0031(16)
C6 0.0449(16) 0.0445(14) 0.0396(13) -0.0087(11) 0.0052(11) 0.0106(12)
C7 0.0439(15) 0.0332(11) 0.0445(13) -0.0016(10) -0.0024(12) 0.0132(10)
C8 0.0341(13) 0.0337(12) 0.0295(11) 0.0045(9) -0.0021(10) 0.0032(10)
C9 0.0396(15) 0.0546(17) 0.0425(14) 0.0132(12) -0.0043(12) -0.0058(13)
C10 0.0501(18) 0.068(2) 0.0489(15) 0.0240(15) 0.0048(13) -0.0038(16)
C11 0.080(3) 0.0630(19) 0.0315(13) 0.0108(13) 0.0036(14) 0.0090(18)
C12 0.094(3) 0.0579(18) 0.0336(13) -0.0002(13) -0.0159(16) -0.0094(19)
C13 0.0634(19) 0.0410(14) 0.0357(12) 0.0024(11) -0.0084(12) -0.0108(14)
C14 0.0273(12) 0.0431(13) 0.0300(10) 0.0048(9) -0.0012(9) -0.0041(10)
C15 0.0451(16) 0.0420(13) 0.0337(12) 0.0039(10) -0.0009(11) -0.0100(12)
C16 0.085(3) 0.0513(17) 0.0370(13) 0.0062(13) -0.0015(15) -0.0307(17)
C17 0.072(3) 0.097(3) 0.0474(16) 0.0042(17) -0.0003(16) -0.054(2)
C18 0.0329(16) 0.130(4) 0.081(2) 0.005(3) 0.0017(16) -0.025(2)
C19 0.0325(15) 0.072(2) 0.073(2) 0.0037(16) 0.0005(14) 0.0005(14)

loop_
_atom_type_symbol
_atom_type_description
_atom_type_scat_dispersion_real
_atom_type_scat_dispersion_imag
_atom_type_scat_source
C C 0.0033 0.0016
;
International Tables for Crystallography
(Vol. C, Tables 4.2.6.8 and 6.1.1.4)
;
H H 0.0000 0.0000
;
International Tables for Crystallography
(Vol. C, Table 6.1.1.4)
;
Cl Cl 0.1484 0.1585
;
International Tables for Crystallography
(Vol. C, Tables 4.2.6.8 and 6.1.1.4)
;
N N 0.0061 0.0033
;
International Tables for Crystallography
(Vol. C, Tables 4.2.6.8 and 6.1.1.4)
;
Ni Ni 0.3393 1.1124
;
International Tables for Crystallography
(Vol. C, Tables 4.2.6.8 and 6.1.1.4)
;
O O 0.0106 0.0060
;
International Tables for Crystallography
(Vol. C, Tables 4.2.6.8 and 6.1.1.4)
;
P P 0.1023 0.0942
;
International Tables for Crystallography
(Vol. C, Tables 4.2.6.8 and 6.1.1.4)
;

loop_
_geom_angle_atom_site_label_1
_geom_angle_atom_site_label_2
_geom_angle_atom_site_label_3
_geom_angle
O1 Ni1 N1 95.48(8)
O1 Ni1 P1 174.16(6)
N1 Ni1 P1 88.10(6)
O1 Ni1 Cl1 88.80(6)
N1 Ni1 Cl1 174.50(6)
P1 Ni1 Cl1 87.92(2)
C14 P1 C8 105.50(11)
C14 P1 C7 108.28(13)
C8 P1 C7 107.08(11)
C14 P1 Ni1 112.99(8)
C8 P1 Ni1 122.12(9)
C7 P1 Ni1 100.02(9)
C4 O1 Ni1 126.94(17)
C2 N1 C6 117.4(2)
C2 N1 Ni1 123.64(18)
C6 N1 Ni1 118.64(15)
C2 C1 H1A 109.5
C2 C1 H1B 109.5
H1A C1 H1B 109.5
C2 C1 H1C 109.5
H1A C1 H1C 109.5
H1B C1 H1C 109.5
N1 C2 C3 124.1(2)
N1 C2 C1 120.2(3)
C3 C2 C1 115.7(2)
C4 C3 C2 125.9(2)
C4 C3 H3 117.1
C2 C3 H3 117.1
O1 C4 C3 123.9(2)
O1 C4 C5 114.6(3)
C3 C4 C5 121.6(2)
C4 C5 H5A 109.5
C4 C5 H5B 109.5
H5A C5 H5B 109.5
C4 C5 H5C 109.5
H5A C5 H5C 109.5
H5B C5 H5C 109.5
N1 C6 C7 110.6(2)
N1 C6 H6A 109.5
C7 C6 H6A 109.5
N1 C6 H6B 109.5
C7 C6 H6B 109.5
H6A C6 H6B 108.1
C6 C7 P1 106.15(17)
C6 C7 H7A 110.5
P1 C7 H7A 110.5
C6 C7 H7B 110.5
P1 C7 H7B 110.5
H7A C7 H7B 108.7
C13 C8 C9 119.4(2)
C13 C8 P1 122.3(2)
C9 C8 P1 118.28(19)
C10 C9 C8 120.4(3)
C10 C9 H9 119.8
C8 C9 H9 119.8
C9 C10 C11 119.9(3)
C9 C10 H10 120.1
C11 C10 H10 120.1
C12 C11 C10 119.9(3)
C12 C11 H11 120.0
C10 C11 H11 120.0
C11 C12 C13 120.9(3)
C11 C12 H12 119.6
C13 C12 H12 119.6
C8 C13 C12 119.6(3)
C8 C13 H13 120.2
C12 C13 H13 120.2
C15 C14 C19 119.6(3)
C15 C14 P1 118.8(2)
C19 C14 P1 121.6(2)
C16 C15 C14 120.3(3)
C16 C15 H15 119.9
C14 C15 H15 119.9
C17 C16 C15 119.7(3)
C17 C16 H16 120.2
C15 C16 H16 120.2
C16 C17 C18 120.8(3)
C16 C17 H17 119.6
C18 C17 H17 119.6
C19 C18 C17 120.1(4)
C19 C18 H18 120.0
C17 C18 H18 120.0
C18 C19 C14 119.6(3)
C18 C19 H19 120.2
C14 C19 H19 120.2

loop_
_geom_bond_atom_site_label_1
_geom_bond_atom_site_label_2
_geom_bond_distance
Ni1 O1 1.8665(17)
Ni1 N1 1.8959(19)
Ni1 P1 2.1292(6)
Ni1 Cl1 2.1732(6)
P1 C14 1.807(3)
P1 C8 1.810(2)
P1 C7 1.813(2)
O1 C4 1.282(3)
N1 C2 1.321(3)
N1 C6 1.478(3)
C1 C2 1.517(4)
C1 H1A 0.9700
C1 H1B 0.9700
C1 H1C 0.9700
C2 C3 1.403(4)
C3 C4 1.369(4)
C3 H3 0.9400
C4 C5 1.505(4)
C5 H5A 0.9700
C5 H5B 0.9700
C5 H5C 0.9700
C6 C7 1.516(4)
C6 H6A 0.9800
C6 H6B 0.9800
C7 H7A 0.9800
C7 H7B 0.9800
C8 C13 1.385(4)
C8 C9 1.387(4)
C9 C10 1.377(4)
C9 H9 0.9400
C10 C11 1.387(5)
C10 H10 0.9400
C11 C12 1.360(5)
C11 H11 0.9400
C12 C13 1.388(4)
C12 H12 0.9400
C13 H13 0.9400
C14 C15 1.392(4)
C14 C19 1.396(4)
C15 C16 1.387(4)
C15 H15 0.9400
C16 C17 1.366(6)
C16 H16 0.9400
C17 C18 1.390(7)
C17 H17 0.9400
C18 C19 1.380(5)
C18 H18 0.9400
C19 H19 0.9400

loop_
_geom_torsion_atom_site_label_1
_geom_torsion_atom_site_label_2
_geom_torsion_atom_site_label_3
_geom_torsion_atom_site_label_4
_geom_torsion
N1 Ni1 O1 C4 2.6(2)
Cl1 Ni1 O1 C4 -174.0(2)
O1 Ni1 N1 C2 -0.6(2)
P1 Ni1 N1 C2 -175.9(2)
O1 Ni1 N1 C6 173.05(18)
P1 Ni1 N1 C6 -2.32(17)
C6 N1 C2 C3 -175.3(2)
Ni1 N1 C2 C3 -1.6(4)
C6 N1 C2 C1 5.7(4)
Ni1 N1 C2 C1 179.4(2)
N1 C2 C3 C4 2.5(5)
C1 C2 C3 C4 -178.5(3)
Ni1 O1 C4 C3 -2.4(4)
Ni1 O1 C4 C5 176.87(18)
C2 C3 C4 O1 -0.3(5)
C2 C3 C4 C5 -179.6(3)
C2 N1 C6 C7 -157.3(2)
Ni1 N1 C6 C7 28.7(3)
N1 C6 C7 P1 -42.8(3)
C14 P1 C7 C6 -80.8(2)
C8 P1 C7 C6 165.83(19)
Ni1 P1 C7 C6 37.6(2)
C14 P1 C8 C13 -5.0(3)
C7 P1 C8 C13 110.2(2)
Ni1 P1 C8 C13 -135.8(2)
C14 P1 C8 C9 176.2(2)
C7 P1 C8 C9 -68.6(2)
Ni1 P1 C8 C9 45.5(2)
C13 C8 C9 C10 -1.6(4)
P1 C8 C9 C10 177.1(2)
C8 C9 C10 C11 1.5(5)
C9 C10 C11 C12 -0.9(5)
C10 C11 C12 C13 0.4(6)
C9 C8 C13 C12 1.1(4)
P1 C8 C13 C12 -177.6(2)
C11 C12 C13 C8 -0.5(5)
C8 P1 C14 C15 -87.2(2)
C7 P1 C14 C15 158.4(2)
Ni1 P1 C14 C15 48.6(2)
C8 P1 C14 C19 91.0(2)
C7 P1 C14 C19 -23.4(3)
Ni1 P1 C14 C19 -133.2(2)
C19 C14 C15 C16 -0.6(4)
P1 C14 C15 C16 177.70(19)
C14 C15 C16 C17 0.0(4)
C15 C16 C17 C18 1.2(5)
C16 C17 C18 C19 -1.8(6)
C17 C18 C19 C14 1.2(6)
C15 C14 C19 C18 -0.1(5)
P1 C14 C19 C18 -178.3(3)
